data_7700267
loop_
_publ_author_name
'Sch\"afer, Martin J'
'Jantz, Stephan G.'
'Pielnhofer, Florian'
'H\"oppe, Henning A'

_publ_section_title
;
 The very first normal-pressure tin borate
 Sn<sub>3</sub>B<sub>4</sub>O<sub>9</sub>, and the intermediate
 Sn<sub>2</sub>[B<sub>7</sub>O<sub>12</sub>]F.
;
_journal_issue 28
_journal_name_full 'Dalton transactions (Cambridge, England : 2003)'
_journal_page_first 10398
_journal_page_last 10402
_journal_paper_doi 10.1039/c9dt01901d
_journal_volume 48
_journal_year 2019
_chemical_formula_sum 'B7 F O12 Sn2'
_chemical_formula_weight 524.05
_space_group_crystal_system monoclinic
_space_group_IT_number 15
_space_group_name_Hall '-C 2yc'
_space_group_name_H-M_alt 'C 1 2/c 1'
_symmetry_space_group_name_Hall '-C 2yc'
_symmetry_space_group_name_H-M 'C 1 2/c 1'
_audit_creation_method SHELXL-2013
_audit_update_record
;
2018-08-23 # Formatted by publCIF

;
_cell_angle_alpha 90
_cell_angle_beta 93.5650(10)
_cell_angle_gamma 90
_cell_formula_units_Z 8
_cell_length_a 10.3799(2)
_cell_length_b 8.5978(2)
_cell_length_c 23.7071(8)
_cell_measurement_reflns_used 36715
_cell_measurement_temperature 297(2)
_cell_measurement_theta_max 25.242
_cell_measurement_theta_min 3.079
_cell_volume 2111.63(10)
_computing_structure_refinement 'SHELXL-2013 (Sheldrick, 2013)'
_diffrn_ambient_temperature 297(2)
_diffrn_measured_fraction_theta_full 0.999
_diffrn_measured_fraction_theta_max 0.999
_diffrn_measurement_device_type 'D8 Venture Bruker'
_diffrn_measurement_method 'generic phi and omega scans'
_diffrn_radiation_type MoK\a
_diffrn_radiation_wavelength 0.71073
_diffrn_reflns_av_R_equivalents 0.0537
_diffrn_reflns_av_unetI/netI 0.0236
_diffrn_reflns_Laue_measured_fraction_full 0.999
_diffrn_reflns_Laue_measured_fraction_max 0.999
_diffrn_reflns_limit_h_max 14
_diffrn_reflns_limit_h_min -14
_diffrn_reflns_limit_k_max 12
_diffrn_reflns_limit_k_min -12
_diffrn_reflns_limit_l_max 33
_diffrn_reflns_limit_l_min -33
_diffrn_reflns_number 36715
_diffrn_reflns_point_group_measured_fraction_full 0.999
_diffrn_reflns_point_group_measured_fraction_max 0.999
_diffrn_reflns_theta_full 25.242
_diffrn_reflns_theta_max 30.000
_diffrn_reflns_theta_min 3.079
_diffrn_source 'fine-focus sealed tube'
_exptl_absorpt_coefficient_mu 4.814
_exptl_absorpt_correction_T_max 0.7479
_exptl_absorpt_correction_T_min 0.6858
_exptl_absorpt_correction_type multi-scan
_exptl_absorpt_process_details
;
'SADABS 2007/2 (Sheldrick, G.M., 2007)'
;
_exptl_crystal_colour colourless
_exptl_crystal_density_diffrn 3.297
_exptl_crystal_description block
_exptl_crystal_F_000 1920
_exptl_crystal_size_max 0.080
_exptl_crystal_size_mid 0.025
_exptl_crystal_size_min 0.010
_refine_diff_density_max 1.877
_refine_diff_density_min -1.403
_refine_diff_density_rms 0.182
_refine_ls_extinction_method none
_refine_ls_goodness_of_fit_ref 1.158
_refine_ls_hydrogen_treatment undef
_refine_ls_matrix_type full
_refine_ls_number_parameters 199
_refine_ls_number_reflns 3084
_refine_ls_number_restraints 0
_refine_ls_restrained_S_all 1.158
_refine_ls_R_factor_all 0.0445
_refine_ls_R_factor_gt 0.0349
_refine_ls_shift/su_max 0.001
_refine_ls_shift/su_mean 0.000
_refine_ls_structure_factor_coef Fsqd
_refine_ls_weighting_details 'w=1/[\s^2^(Fo^2^)+(0.0210P)^2^+27.7161P] where P=(Fo^2^+2Fc^2^)/3'
_refine_ls_weighting_scheme calc
_refine_ls_wR_factor_gt 0.0667
_refine_ls_wR_factor_ref 0.0688
_reflns_Friedel_coverage 0.000
_reflns_number_gt 2674
_reflns_number_total 3084
_reflns_threshold_expression 'I > 2\s(I)'
_cod_data_source_file c9dt01901d2.cif
_cod_data_source_block Sn2B7O12F
_cod_depositor_comments 'Adding full bibliography for 7700266--7700267.cif.'
_cod_database_code 7700267
_publcif_datablock.id {d5944d16-fa9d-4f77-9d91-cf06101c000a}

_shelx_space_group_comment
;
The symmetry employed for this shelxl refinement is uniquely defined
by the following loop, which should always be used as a source of
symmetry information in preference to the above space-group names.
They are only intended as comments.
;
_shelx_estimated_absorpt_t_min 0.699
_shelx_estimated_absorpt_t_max 0.953
_shelxl_version_number 2013-4
_publcif_info_exptl_table_max_cols 4
_publcif_info_exptl_table_use_headnotes n
_publcif_funding_html
;
;

loop_
_space_group_symop_operation_xyz
'x, y, z'
'-x, y, -z+1/2'
'x+1/2, y+1/2, z'
'-x+1/2, y+1/2, -z+1/2'
'-x, -y, -z'
'x, -y, z-1/2'
'-x+1/2, -y+1/2, -z'
'x+1/2, -y+1/2, z-1/2'

loop_
_atom_site_label
_atom_site_type_symbol
_atom_site_fract_x
_atom_site_fract_y
_atom_site_fract_z
_atom_site_U_iso_or_equiv
_atom_site_adp_type
_atom_site_occupancy
_atom_site_site_symmetry_order
_atom_site_calc_flag
Sn1 Sn 0.40412(3) 0.66830(4) 0.00535(2) 0.01289(8) Uani 1 1 d
Sn2 Sn 0.36537(3) 0.43012(3) 0.16216(2) 0.01347(8) Uani 1 1 d
B1 B 0.2214(4) 0.7372(5) 0.2225(2) 0.0103(8) Uani 1 1 d
B2 B 0.3193(5) 0.9964(6) 0.2214(2) 0.0138(9) Uani 1 1 d
B3 B 0.4306(5) 0.7816(6) 0.1808(2) 0.0126(9) Uani 1 1 d
B4 B 0.5945(4) 0.8328(5) 0.1143(2) 0.0093(8) Uani 1 1 d
B5 B 0.5922(5) 1.1196(6) 0.1409(2) 0.0120(9) Uani 1 1 d
B6 B 0.4294(5) 1.0210(6) 0.0751(2) 0.0109(8) Uani 1 1 d
B7 B 0.7000(4) 0.6274(5) 0.0577(2) 0.0105(9) Uani 1 1 d
O12 O 0.2357(3) 0.8967(3) 0.24407(12) 0.0102(6) Uani 1 1 d
O13 O 0.3492(3) 0.6770(3) 0.20383(13) 0.0104(6) Uani 1 1 d
O15 O 0.1324(3) 0.7398(4) 0.17292(14) 0.0167(7) Uani 1 1 d
O21 O 0.1739(3) 0.6487(4) 0.26764(15) 0.0183(7) Uani 1 1 d
O23 O 0.4070(4) 0.9385(4) 0.18502(17) 0.0267(9) Uani 1 1 d
O34 O 0.5348(3) 0.7312(3) 0.15427(13) 0.0125(6) Uani 1 1 d
O45 O 0.6517(3) 0.9751(3) 0.14311(12) 0.0098(5) Uani 1 1 d
O46 O 0.4940(3) 0.8828(4) 0.07038(13) 0.0117(6) Uani 1 1 d
O47 O 0.7044(3) 0.7539(4) 0.09177(13) 0.0113(6) Uani 1 1 d
O56 O 0.4876(3) 1.1443(4) 0.10247(14) 0.0145(6) Uani 1 1 d
O67 O 0.3078(3) 1.0343(4) 0.04997(14) 0.0165(6) Uani 1 1 d
O7 O 0.5917(3) 0.5800(4) 0.02725(15) 0.0192(7) Uani 1 1 d
F1 F 0.3465(3) 0.5729(4) 0.07924(13) 0.0282(7) Uani 1 1 d

loop_
_atom_site_aniso_label
_atom_site_aniso_U_11
_atom_site_aniso_U_22
_atom_site_aniso_U_33
_atom_site_aniso_U_23
_atom_site_aniso_U_13
_atom_site_aniso_U_12
Sn1 0.01036(13) 0.01343(14) 0.01474(14) 0.00044(11) -0.00029(10) 0.00265(11)
Sn2 0.00957(13) 0.01127(14) 0.01961(15) -0.00171(11) 0.00113(10) 0.00220(11)
B1 0.010(2) 0.0056(19) 0.015(2) -0.0024(16) 0.0025(17) -0.0006(16)
B2 0.016(2) 0.008(2) 0.018(2) -0.0014(18) 0.0061(18) -0.0035(17)
B3 0.018(2) 0.007(2) 0.014(2) 0.0010(16) 0.0033(18) 0.0020(17)
B4 0.0065(18) 0.0077(19) 0.014(2) -0.0032(17) -0.0003(15) -0.0006(16)
B5 0.010(2) 0.012(2) 0.014(2) -0.0014(17) -0.0008(17) -0.0010(17)
B6 0.011(2) 0.008(2) 0.013(2) 0.0005(16) 0.0024(16) 0.0032(16)
B7 0.008(2) 0.0066(19) 0.017(2) -0.0045(17) 0.0002(17) 0.0043(16)
O12 0.0156(14) 0.0028(13) 0.0127(14) -0.0020(10) 0.0044(11) 0.0005(11)
O13 0.0086(13) 0.0064(13) 0.0164(14) -0.0015(11) 0.0036(11) -0.0025(11)
O15 0.0164(15) 0.0093(14) 0.0234(17) -0.0082(13) -0.0072(13) 0.0061(12)
O21 0.0214(17) 0.0069(14) 0.0282(18) 0.0026(13) 0.0153(14) 0.0030(12)
O23 0.033(2) 0.0051(15) 0.045(2) -0.0062(14) 0.0304(17) -0.0062(14)
O34 0.0108(14) 0.0084(13) 0.0189(15) -0.0009(12) 0.0047(12) -0.0026(11)
O45 0.0065(12) 0.0076(13) 0.0152(14) -0.0034(11) -0.0012(10) 0.0006(10)
O46 0.0097(14) 0.0106(14) 0.0144(15) -0.0047(11) -0.0025(11) 0.0036(11)
O47 0.0081(13) 0.0085(13) 0.0171(15) -0.0048(11) 0.0001(11) 0.0003(11)
O56 0.0137(15) 0.0087(14) 0.0202(16) -0.0028(12) -0.0064(12) 0.0022(11)
O67 0.0104(14) 0.0163(15) 0.0222(16) -0.0105(13) -0.0039(12) 0.0067(12)
O7 0.0122(15) 0.0162(16) 0.0284(18) -0.0111(14) -0.0055(13) 0.0042(13)
F1 0.0306(16) 0.0329(18) 0.0212(15) 0.0057(13) 0.0031(12) -0.0127(14)

loop_
_atom_type_symbol
_atom_type_description
_atom_type_scat_dispersion_real
_atom_type_scat_dispersion_imag
_atom_type_scat_source
B B 0.0013 0.0007 'International Tables Vol C Tables 4.2.6.8 and 6.1.1.4'
O O 0.0106 0.0060 'International Tables Vol C Tables 4.2.6.8 and 6.1.1.4'
F F 0.0171 0.0103 'International Tables Vol C Tables 4.2.6.8 and 6.1.1.4'
Sn Sn -0.6537 1.4246 'International Tables Vol C Tables 4.2.6.8 and 6.1.1.4'

loop_
_geom_angle_atom_site_label_1
_geom_angle_atom_site_label_2
_geom_angle_atom_site_label_3
_geom_angle
_geom_angle_site_symmetry_1
_geom_angle_site_symmetry_3
F1 Sn1 O7 87.70(14) . .
F1 Sn1 O7 85.85(13) . 5_665
O7 Sn1 O7 73.18(13) . 5_665
F1 Sn1 O46 83.57(11) . .
O7 Sn1 O46 79.34(11) . .
O7 Sn1 O46 150.87(11) 5_665 .
O45 Sn2 F1 73.18(11) 3_445 .
O45 Sn2 O13 80.52(10) 3_445 .
F1 Sn2 O13 82.75(11) . .
O45 Sn2 O12 74.99(10) 3_445 4_545
F1 Sn2 O12 141.96(11) . 4_545
O13 Sn2 O12 71.91(10) . 4_545
O21 B1 O15 112.6(4) . .
O21 B1 O12 105.6(3) . .
O15 B1 O12 108.3(4) . .
O21 B1 O13 112.7(4) . .
O15 B1 O13 107.1(3) . .
O12 B1 O13 110.5(3) . .
O21 B2 O12 124.7(4) 4 .
O21 B2 O23 116.4(4) 4 .
O12 B2 O23 118.8(4) . .
O34 B3 O13 120.3(4) . .
O34 B3 O23 119.9(4) . .
O13 B3 O23 119.8(4) . .
O34 B4 O47 109.5(3) . .
O34 B4 O46 108.6(3) . .
O47 B4 O46 114.1(3) . .
O34 B4 O45 111.4(3) . .
O47 B4 O45 104.4(3) . .
O46 B4 O45 108.8(3) . .
O15 B5 O45 123.4(4) 3 .
O15 B5 O56 117.3(4) 3 .
O45 B5 O56 119.3(4) . .
O56 B6 O67 120.8(4) . .
O56 B6 O46 120.5(4) . .
O67 B6 O46 118.7(4) . .
O47 B7 O7 123.6(4) . .
O47 B7 O67 122.8(4) . 3_545
O7 B7 O67 113.6(4) . 3_545
B2 O12 B1 120.4(3) . .
B2 O12 Sn2 125.9(3) . 4
B1 O12 Sn2 112.0(2) . 4
B3 O13 B1 117.7(3) . .
B3 O13 Sn2 111.3(3) . .
B1 O13 Sn2 121.2(2) . .
B5 O15 B1 127.6(4) 3_445 .
B2 O21 B1 130.8(4) 4_545 .
B3 O23 B2 121.6(4) . .
B3 O34 B4 119.6(3) . .
B5 O45 B4 123.3(3) . .
B5 O45 Sn2 126.0(3) . 3
B4 O45 Sn2 107.7(2) . 3
B6 O46 B4 121.1(3) . .
B6 O46 Sn1 121.0(3) . .
B4 O46 Sn1 115.4(2) . .
B7 O47 B4 126.5(3) . .
B6 O56 B5 119.9(4) . .
B6 O67 B7 135.7(4) . 3_455
B7 O7 Sn1 137.5(3) . .
B7 O7 Sn1 115.5(3) . 5_665
Sn1 O7 Sn1 106.82(13) . 5_665
Sn1 F1 Sn2 157.05(17) . .

loop_
_geom_bond_atom_site_label_1
_geom_bond_atom_site_label_2
_geom_bond_distance
_geom_bond_site_symmetry_2
Sn1 F1 2.057(3) .
Sn1 O7 2.124(3) .
Sn1 O7 2.272(3) 5_665
Sn1 O46 2.543(3) .
Sn2 O45 2.269(3) 3_445
Sn2 F1 2.315(3) .
Sn2 O13 2.351(3) .
Sn2 O12 2.533(3) 4_545
B1 O21 1.427(6) .
B1 O15 1.448(6) .
B1 O12 1.468(5) .
B1 O13 1.515(5) .
B2 O21 1.336(5) 4
B2 O12 1.355(6) .
B2 O23 1.385(6) .
B3 O34 1.356(6) .
B3 O13 1.371(6) .
B3 O23 1.375(6) .
B4 O34 1.455(6) .
B4 O47 1.457(5) .
B4 O46 1.491(5) .
B4 O45 1.505(5) .
B5 O15 1.334(6) 3
B5 O45 1.387(6) .
B5 O56 1.389(6) .
B6 O56 1.365(6) .
B6 O67 1.366(5) .
B6 O46 1.373(5) .
B7 O47 1.353(5) .
B7 O7 1.361(6) .
B7 O67 1.397(5) 3_545
O12 Sn2 2.533(3) 4
O15 B5 1.334(6) 3_445
O21 B2 1.336(5) 4_545
O45 Sn2 2.269(3) 3
O67 B7 1.398(5) 3_455
O7 Sn1 2.272(3) 5_665

loop_
_publcif_info_datablock.id
_publcif_info_datablock.publ_exptl
_publcif_info_datablock.publ_geom
_publcif_info_datablock.structure
{d5944d16-fa9d-4f77-9d91-cf06101c000a} y y y

loop_
_publcif_info_exptl_table_extra_item
sin_theta_over_lambda_max

loop_
_publcif_info_tables.block_id
_publcif_info_tables.reference_item
{d5944d16-fa9d-4f77-9d91-cf06101c000a} '_publcif_info_datablock.publ_exptl'

loop_
_publcif_info_cif.paper_type
EX
